data_2017660
loop_
_publ_author_name
'Dutkiewicz, Grzegorz'
'Yathirajan, H. S.'
'Ramachandran, R.'
'Kabilan, S.'
'Kubicki, Maciej'

_publ_section_title
;
 Different hydrogen-bonding modes in two closely related oximes
;
_journal_coeditor_code DN3141
_journal_issue 6
_journal_name_full 'Acta Crystallographica Section C'
_journal_page_first o274
_journal_page_last o278
_journal_paper_doi 10.1107/S0108270110015532
_journal_volume 66
_journal_year 2010
_chemical_formula_iupac 'C22 H25 Cl N2 O2'
_chemical_formula_moiety 'C22 H25 Cl N2 O2'
_chemical_formula_sum 'C22 H25 Cl N2 O2'
_chemical_formula_weight 384.89
_chemical_name_systematic
;
1-chloroacetyl-2,6-diphenyl-3-(propan-2-yl)piperidin-4-one oxime
;
_space_group_IT_number 14
_symmetry_cell_setting monoclinic
_symmetry_space_group_name_Hall '-P 2yn'
_symmetry_space_group_name_H-M 'P 1 21/n 1'
_atom_sites_solution_hydrogens geom
_atom_sites_solution_primary direct
_atom_sites_solution_secondary difmap
_audit_creation_method SHELXL97
_cell_angle_alpha 90.00
_cell_angle_beta 90.290(10)
_cell_angle_gamma 90.00
_cell_formula_units_Z 4
_cell_length_a 9.4690(10)
_cell_length_b 16.658(2)
_cell_length_c 12.653(2)
_cell_measurement_reflns_used 8550
_cell_measurement_temperature 295.0(10)
_cell_measurement_theta_max 75.2798
_cell_measurement_theta_min 3.4918
_cell_volume 1995.8(4)
_computing_cell_refinement 'CrysAlis Pro (Oxford Diffraction, 2009)'
_computing_data_collection 'CrysAlis Pro (Oxford Diffraction, 2009)'
_computing_data_reduction 'CrysAlis Pro (Oxford Diffraction, 2009)'
_computing_molecular_graphics 'Stereochemical Workstation Operation Manual (Siemens, 1989)'
_computing_publication_material 'SHELXL97 (Sheldrick, 2008)'
_computing_structure_refinement 'SHELXL97 (Sheldrick, 2008)'
_computing_structure_solution 'SIR92 (Altomare <i>et al.</i>,  1993)'
_diffrn_ambient_temperature 295.0(10)
_diffrn_detector_area_resol_mean 5.2679
_diffrn_measured_fraction_theta_full 0.960
_diffrn_measured_fraction_theta_max 0.941
_diffrn_measurement_device_type 'Oxford SuperNova diffractometer (single source at offset) with Atlas detector'
_diffrn_measurement_method \w-scan
_diffrn_radiation_monochromator mirror
_diffrn_radiation_source 'Nova (Cu) X-ray Source'
_diffrn_radiation_type CuK\a
_diffrn_radiation_wavelength 1.54184
_diffrn_reflns_av_R_equivalents 0.0157
_diffrn_reflns_av_sigmaI/netI 0.0129
_diffrn_reflns_limit_h_max 11
_diffrn_reflns_limit_h_min -11
_diffrn_reflns_limit_k_max 20
_diffrn_reflns_limit_k_min -19
_diffrn_reflns_limit_l_max 15
_diffrn_reflns_limit_l_min -14
_diffrn_reflns_number 10226
_diffrn_reflns_theta_full 70.00
_diffrn_reflns_theta_max 75.95
_diffrn_reflns_theta_min 4.39
_exptl_absorpt_coefficient_mu 1.842
_exptl_absorpt_correction_T_max 1.00000
_exptl_absorpt_correction_T_min 0.44784
_exptl_absorpt_correction_type multi-scan
_exptl_absorpt_process_details '(CrysAlis Pro; Oxford Diffraction, 2009)'
_exptl_crystal_colour colourless
_exptl_crystal_density_diffrn 1.281
_exptl_crystal_density_method 'not measured'
_exptl_crystal_description block
_exptl_crystal_F_000 816
_exptl_crystal_size_max 0.4
_exptl_crystal_size_mid 0.2
_exptl_crystal_size_min 0.2
_refine_diff_density_max 0.246
_refine_diff_density_min -0.239
_refine_ls_extinction_method none
_refine_ls_goodness_of_fit_ref 1.053
_refine_ls_hydrogen_treatment mixed
_refine_ls_matrix_type full
_refine_ls_number_parameters 322
_refine_ls_number_reflns 3877
_refine_ls_number_restraints 0
_refine_ls_restrained_S_all 1.053
_refine_ls_R_factor_all 0.0469
_refine_ls_R_factor_gt 0.0447
_refine_ls_shift/su_max 0.001
_refine_ls_shift/su_mean 0.000
_refine_ls_structure_factor_coef Fsqd
_refine_ls_weighting_details 'calc w = 1/[\s^2^(Fo^2^)+(0.0619P)^2^+0.6280P] where P=(Fo^2^+2Fc^2^)/3'
_refine_ls_weighting_scheme calc
_refine_ls_wR_factor_gt 0.1189
_refine_ls_wR_factor_ref 0.1204
_reflns_number_gt 3643
_reflns_number_total 3877
_reflns_threshold_expression I>2\s(I)
_cod_data_source_file dn3141.cif
_cod_data_source_block II
_cod_original_sg_symbol_H-M P21/n
_cod_database_code 2017660
_cod_database_fobs_code 2017660

loop_
_symmetry_equiv_pos_as_xyz
'x, y, z'
'-x+1/2, y+1/2, -z+1/2'
'-x, -y, -z'
'x-1/2, -y-1/2, z-1/2'

loop_
_atom_site_type_symbol
_atom_site_label
_atom_site_fract_x
_atom_site_fract_y
_atom_site_fract_z
_atom_site_U_iso_or_equiv
_atom_site_adp_type
_atom_site_calc_flag
_atom_site_refinement_flags
_atom_site_occupancy
_atom_site_disorder_assembly
_atom_site_disorder_group
N N1 0.78576(11) 0.92571(7) 0.78049(9) 0.0319(3) Uani d . 1 . .
C C11 0.74589(14) 0.86786(8) 0.84921(11) 0.0340(3) Uani d . 1 . .
O O11 0.62220(10) 0.84585(6) 0.85791(9) 0.0433(3) Uani d . 1 . .
C C12 0.85572(17) 0.82716(10) 0.91839(13) 0.0421(3) Uani d . 1 . .
H H12A 0.818(2) 0.7767(13) 0.9446(15) 0.052(5) Uiso d . 1 . .
H H12B 0.941(2) 0.8195(11) 0.8854(15) 0.046(5) Uiso d . 1 . .
Cl Cl12 0.89127(6) 0.88632(4) 1.03268(4) 0.07258(19) Uani d . 1 . .
C C2 0.67172(13) 0.96699(8) 0.71944(11) 0.0334(3) Uani d . 1 . .
H H2 0.5835(16) 0.9442(9) 0.7493(12) 0.029(4) Uiso d . 1 . .
C C21 0.67635(14) 0.94218(9) 0.60345(12) 0.0369(3) Uani d . 1 . .
C C22 0.6644(2) 0.86071(11) 0.58016(15) 0.0512(4) Uani d . 1 . .
H H22 0.657(2) 0.8251(13) 0.6346(18) 0.062(6) Uiso d . 1 . .
C C23 0.6691(2) 0.83338(13) 0.47693(16) 0.0638(5) Uani d . 1 . .
H H23 0.663(3) 0.7736(18) 0.464(2) 0.089(8) Uiso d . 1 . .
C C24 0.6854(2) 0.88749(14) 0.39500(16) 0.0636(5) Uani d . 1 . .
H H24 0.690(3) 0.8666(16) 0.325(2) 0.089(8) Uiso d . 1 . .
C C25 0.6928(2) 0.96777(14) 0.41612(15) 0.0609(5) Uani d . 1 . .
H H25 0.698(3) 1.0070(15) 0.3601(19) 0.076(7) Uiso d . 1 . .
C C26 0.68789(18) 0.99569(11) 0.52001(13) 0.0482(4) Uani d . 1 . .
H H26 0.694(2) 1.0525(13) 0.5345(15) 0.053(5) Uiso d . 1 . .
C C3 0.67526(14) 1.05722(8) 0.74382(12) 0.0363(3) Uani d . 1 . .
H H3 0.6044(19) 1.0822(11) 0.6987(14) 0.041(4) Uiso d . 1 . .
C C31 0.63681(18) 1.07317(10) 0.86154(13) 0.0450(4) Uani d . 1 . .
H H31 0.694(2) 1.0358(13) 0.9061(17) 0.064(6) Uiso d . 1 . .
C C32 0.6756(3) 1.15714(13) 0.89813(19) 0.0756(6) Uani d . 1 . .
H H32A 0.6447 1.1647 0.9696 0.113 Uiso calc R 1 . .
H H32B 0.6306 1.1959 0.8531 0.113 Uiso calc R 1 . .
H H32C 0.7762 1.1639 0.8948 0.113 Uiso calc R 1 . .
C C33 0.4810(2) 1.05874(15) 0.87974(17) 0.0677(5) Uani d . 1 . .
H H33A 0.4267 1.0941 0.8354 0.102 Uiso calc R 1 . .
H H33B 0.4591 1.0690 0.9525 0.102 Uiso calc R 1 . .
H H33C 0.4584 1.0040 0.8628 0.102 Uiso calc R 1 . .
C C4 0.81671(15) 1.09051(8) 0.71143(13) 0.0393(3) Uani d . 1 . .
N N41 0.81935(14) 1.16369(8) 0.68143(13) 0.0483(3) Uani d . 1 . .
O O41 0.95614(12) 1.18733(7) 0.65091(12) 0.0598(4) Uani d . 1 . .
H H41 0.943(3) 1.2426(15) 0.6404(19) 0.074(7) Uiso d . 1 . .
C C5 0.94019(15) 1.03451(9) 0.70844(14) 0.0415(3) Uani d . 1 . .
H H5A 0.9493(19) 1.0172(11) 0.6361(15) 0.043(5) Uiso d . 1 . .
H H5B 1.025(2) 1.0623(12) 0.7258(16) 0.056(5) Uiso d . 1 . .
C C6 0.93036(14) 0.96136(8) 0.78195(12) 0.0338(3) Uani d . 1 . .
H H6 0.9467(16) 0.9799(9) 0.8513(13) 0.030(4) Uiso d . 1 . .
C C61 1.04678(14) 0.90329(8) 0.75142(12) 0.0358(3) Uani d . 1 . .
C C62 1.03821(18) 0.85701(11) 0.66064(14) 0.0501(4) Uani d . 1 . .
H H62 0.955(2) 0.8593(12) 0.6177(16) 0.054(5) Uiso d . 1 . .
C C63 1.1484(2) 0.80675(13) 0.63292(19) 0.0655(5) Uani d . 1 . .
H H63 1.139(3) 0.7738(16) 0.572(2) 0.084(8) Uiso d . 1 . .
C C64 1.2694(2) 0.80332(13) 0.69455(19) 0.0654(5) Uani d . 1 . .
H H64 1.344(3) 0.7673(15) 0.6755(19) 0.077(7) Uiso d . 1 . .
C C65 1.27954(18) 0.85004(12) 0.78348(17) 0.0573(5) Uani d . 1 . .
H H65 1.364(3) 0.8485(14) 0.8276(18) 0.069(6) Uiso d . 1 . .
C C66 1.16901(16) 0.89970(10) 0.81251(14) 0.0448(4) Uani d . 1 . .
H H66 1.173(2) 0.9323(12) 0.8769(16) 0.051(5) Uiso d . 1 . .

loop_
_atom_site_aniso_label
_atom_site_aniso_U_11
_atom_site_aniso_U_22
_atom_site_aniso_U_33
_atom_site_aniso_U_12
_atom_site_aniso_U_13
_atom_site_aniso_U_23
N1 0.0265(5) 0.0295(5) 0.0397(6) 0.0000(4) -0.0018(4) 0.0020(4)
C11 0.0335(7) 0.0275(6) 0.0411(7) 0.0019(5) 0.0017(5) -0.0012(5)
O11 0.0325(5) 0.0338(5) 0.0636(7) -0.0018(4) 0.0034(5) 0.0075(5)
C12 0.0393(8) 0.0406(8) 0.0463(8) 0.0018(6) -0.0007(6) 0.0092(6)
Cl12 0.0845(4) 0.0805(4) 0.0525(3) -0.0091(3) -0.0199(2) -0.0002(2)
C2 0.0259(6) 0.0331(7) 0.0411(7) 0.0012(5) -0.0027(5) 0.0028(5)
C21 0.0275(6) 0.0404(7) 0.0426(8) 0.0012(5) -0.0050(5) 0.0003(6)
C22 0.0598(10) 0.0452(9) 0.0486(10) 0.0010(7) -0.0142(8) -0.0027(7)
C23 0.0767(13) 0.0555(11) 0.0588(11) 0.0099(9) -0.0219(10) -0.0149(9)
C24 0.0610(11) 0.0842(14) 0.0454(10) 0.0140(10) -0.0100(8) -0.0127(9)
C25 0.0591(11) 0.0802(14) 0.0433(9) 0.0007(9) 0.0020(8) 0.0085(9)
C26 0.0477(9) 0.0504(9) 0.0464(9) -0.0019(7) -0.0005(7) 0.0049(7)
C3 0.0312(7) 0.0324(7) 0.0451(8) 0.0038(5) -0.0026(6) 0.0020(6)
C31 0.0473(8) 0.0406(8) 0.0469(9) 0.0074(6) -0.0015(7) -0.0025(6)
C32 0.0954(17) 0.0581(12) 0.0734(14) -0.0068(11) 0.0117(12) -0.0222(10)
C33 0.0561(11) 0.0886(15) 0.0586(11) -0.0001(10) 0.0157(9) -0.0093(10)
C4 0.0366(7) 0.0303(7) 0.0509(9) -0.0003(5) -0.0035(6) 0.0013(6)
N41 0.0398(7) 0.0365(7) 0.0685(9) -0.0022(5) 0.0012(6) 0.0057(6)
O41 0.0426(6) 0.0368(6) 0.1001(10) -0.0020(5) 0.0075(6) 0.0126(6)
C5 0.0306(7) 0.0365(7) 0.0575(10) -0.0019(6) 0.0019(6) 0.0067(6)
C6 0.0269(6) 0.0338(7) 0.0406(8) -0.0016(5) -0.0030(5) -0.0003(5)
C61 0.0284(6) 0.0345(7) 0.0447(8) -0.0003(5) 0.0009(5) 0.0047(6)
C62 0.0387(8) 0.0556(10) 0.0561(10) 0.0048(7) -0.0024(7) -0.0102(8)
C63 0.0532(10) 0.0684(12) 0.0751(13) 0.0095(9) 0.0092(9) -0.0222(10)
C64 0.0438(9) 0.0609(11) 0.0917(15) 0.0172(8) 0.0133(9) -0.0013(10)
C65 0.0326(8) 0.0637(11) 0.0754(13) 0.0095(7) -0.0036(8) 0.0146(9)
C66 0.0324(7) 0.0496(9) 0.0524(9) 0.0023(6) -0.0042(6) 0.0057(7)

loop_
_atom_type_symbol
_atom_type_description
_atom_type_scat_dispersion_real
_atom_type_scat_dispersion_imag
_atom_type_scat_source
C C 0.0181 0.0091 'International Tables Vol C Tables 4.2.6.8 and 6.1.1.4'
H H 0.0000 0.0000 'International Tables Vol C Tables 4.2.6.8 and 6.1.1.4'
N N 0.0311 0.0180 'International Tables Vol C Tables 4.2.6.8 and 6.1.1.4'
O O 0.0492 0.0322 'International Tables Vol C Tables 4.2.6.8 and 6.1.1.4'
Cl Cl 0.3639 0.7018 'International Tables Vol C Tables 4.2.6.8 and 6.1.1.4'

loop_
_geom_angle_atom_site_label_1
_geom_angle_atom_site_label_2
_geom_angle_atom_site_label_3
_geom_angle_site_symmetry_1
_geom_angle_site_symmetry_3
_geom_angle
_geom_angle_publ_flag
C11 N1 C2 . . 117.21(11) ?
C11 N1 C6 . . 122.30(11) ?
C2 N1 C6 . . 118.98(10) ?
O11 C11 N1 . . 122.52(13) ?
O11 C11 C12 . . 117.69(13) ?
N1 C11 C12 . . 119.79(12) ?
C11 C12 Cl12 . . 110.34(11) ?
C11 C12 H12A . . 109.2(12) ?
Cl12 C12 H12A . . 105.7(11) ?
C11 C12 H12B . . 113.7(12) ?
Cl12 C12 H12B . . 106.3(12) ?
H12A C12 H12B . . 111.2(16) ?
N1 C2 C21 . . 110.42(11) ?
N1 C2 C3 . . 109.40(11) ?
C21 C2 C3 . . 117.26(12) ?
N1 C2 H2 . . 103.6(9) ?
C21 C2 H2 . . 106.9(9) ?
C3 C2 H2 . . 108.3(9) ?
C26 C21 C22 . . 118.15(15) ?
C26 C21 C2 . . 124.14(14) ?
C22 C21 C2 . . 117.69(14) ?
C23 C22 C21 . . 121.13(18) ?
C23 C22 H22 . . 120.2(14) ?
C21 C22 H22 . . 118.6(14) ?
C24 C23 C22 . . 119.82(19) ?
C24 C23 H23 . . 122.1(16) ?
C22 C23 H23 . . 118.0(16) ?
C25 C24 C23 . . 119.84(19) ?
C25 C24 H24 . . 122.4(17) ?
C23 C24 H24 . . 117.8(17) ?
C24 C25 C26 . . 120.59(19) ?
C24 C25 H25 . . 121.5(14) ?
C26 C25 H25 . . 117.9(14) ?
C21 C26 C25 . . 120.41(17) ?
C21 C26 H26 . . 119.4(12) ?
C25 C26 H26 . . 120.2(12) ?
C4 C3 C2 . . 108.90(11) ?
C4 C3 C31 . . 114.16(13) ?
C2 C3 C31 . . 110.74(12) ?
C4 C3 H3 . . 107.1(10) ?
C2 C3 H3 . . 106.7(11) ?
C31 C3 H3 . . 108.9(10) ?
C33 C31 C32 . . 109.55(17) ?
C33 C31 C3 . . 110.55(14) ?
C32 C31 C3 . . 113.04(15) ?
C33 C31 H31 . . 110.1(13) ?
C32 C31 H31 . . 105.8(13) ?
C3 C31 H31 . . 107.7(12) ?
C31 C32 H32A . . 109.5 ?
C31 C32 H32B . . 109.5 ?
H32A C32 H32B . . 109.5 ?
C31 C32 H32C . . 109.5 ?
H32A C32 H32C . . 109.5 ?
H32B C32 H32C . . 109.5 ?
C31 C33 H33A . . 109.5 ?
C31 C33 H33B . . 109.5 ?
H33A C33 H33B . . 109.5 ?
C31 C33 H33C . . 109.5 ?
H33A C33 H33C . . 109.5 ?
H33B C33 H33C . . 109.5 ?
N41 C4 C5 . . 124.83(14) ?
N41 C4 C3 . . 116.77(13) ?
C5 C4 C3 . . 118.21(12) ?
C4 N41 O41 . . 111.56(13) ?
N41 O41 H41 . . 101.2(15) ?
C4 C5 C6 . . 115.44(13) ?
C4 C5 H5A . . 106.5(11) ?
C6 C5 H5A . . 110.1(11) ?
C4 C5 H5B . . 110.4(12) ?
C6 C5 H5B . . 107.5(12) ?
H5A C5 H5B . . 106.6(16) ?
N1 C6 C61 . . 114.25(11) ?
N1 C6 C5 . . 111.50(11) ?
C61 C6 C5 . . 107.76(12) ?
N1 C6 H6 . . 106.8(9) ?
C61 C6 H6 . . 109.3(9) ?
C5 C6 H6 . . 107.0(9) ?
C62 C61 C66 . . 118.84(14) ?
C62 C61 C6 . . 121.73(13) ?
C66 C61 C6 . . 119.32(14) ?
C63 C62 C61 . . 120.37(17) ?
C63 C62 H62 . . 120.1(12) ?
C61 C62 H62 . . 119.5(12) ?
C64 C63 C62 . . 120.34(19) ?
C64 C63 H63 . . 120.7(16) ?
C62 C63 H63 . . 119.0(17) ?
C65 C64 C63 . . 119.56(17) ?
C65 C64 H64 . . 120.9(15) ?
C63 C64 H64 . . 119.6(15) ?
C64 C65 C66 . . 120.45(17) ?
C64 C65 H65 . . 120.6(14) ?
C66 C65 H65 . . 118.9(14) ?
C65 C66 C61 . . 120.43(17) ?
C65 C66 H66 . . 121.5(12) ?
C61 C66 H66 . . 118.1(11) ?

loop_
_geom_bond_atom_site_label_1
_geom_bond_atom_site_label_2
_geom_bond_site_symmetry_2
_geom_bond_distance
_geom_bond_publ_flag
N1 C11 . 1.3530(18) ?
N1 C2 . 1.4924(16) ?
N1 C6 . 1.4925(16) ?
C11 O11 . 1.2327(17) ?
C11 C12 . 1.516(2) ?
C12 Cl12 . 1.7807(18) ?
C12 H12A . 0.97(2) ?
C12 H12B . 0.92(2) ?
C2 C21 . 1.526(2) ?
C2 C3 . 1.5348(19) ?
C2 H2 . 0.994(15) ?
C21 C26 . 1.386(2) ?
C21 C22 . 1.393(2) ?
C22 C23 . 1.384(3) ?
C22 H22 . 0.91(2) ?
C23 C24 . 1.383(3) ?
C23 H23 . 1.01(3) ?
C24 C25 . 1.365(3) ?
C24 H24 . 0.96(3) ?
C25 C26 . 1.395(3) ?
C25 H25 . 0.97(2) ?
C26 H26 . 0.97(2) ?
C3 C4 . 1.508(2) ?
C3 C31 . 1.558(2) ?
C3 H3 . 0.972(19) ?
C31 C33 . 1.514(3) ?
C31 C32 . 1.518(3) ?
C31 H31 . 1.00(2) ?
C32 H32A . 0.9600 ?
C32 H32B . 0.9600 ?
C32 H32C . 0.9600 ?
C33 H33A . 0.9600 ?
C33 H33B . 0.9600 ?
C33 H33C . 0.9600 ?
C4 N41 . 1.2770(19) ?
C4 C5 . 1.496(2) ?
N41 O41 . 1.4096(18) ?
O41 H41 . 0.94(3) ?
C5 C6 . 1.536(2) ?
C5 H5A . 0.964(19) ?
C5 H5B . 0.95(2) ?
C6 C61 . 1.5181(19) ?
C6 H6 . 0.943(16) ?
C61 C62 . 1.385(2) ?
C61 C66 . 1.390(2) ?
C62 C63 . 1.384(2) ?
C62 H62 . 0.96(2) ?
C63 C64 . 1.384(3) ?
C63 H63 . 0.95(3) ?
C64 C65 . 1.371(3) ?
C64 H64 . 0.96(3) ?
C65 C66 . 1.385(2) ?
C65 H65 . 0.97(2) ?
C66 H66 . 0.98(2) ?

loop_
_geom_hbond_atom_site_label_D
_geom_hbond_atom_site_label_H
_geom_hbond_atom_site_label_A
_geom_hbond_site_symmetry_A
_geom_hbond_distance_DH
_geom_hbond_distance_HA
_geom_hbond_distance_DA
_geom_hbond_angle_DHA
O41 H41 O11 2_656 0.94(3) 1.83(3) 2.7449(16) 165(2)
C65 H65 O11 1_655 0.97(2) 2.47(2) 3.375(2) 153.9(18)

loop_
_geom_torsion_atom_site_label_1
_geom_torsion_atom_site_label_2
_geom_torsion_atom_site_label_3
_geom_torsion_atom_site_label_4
_geom_torsion_site_symmetry_1
_geom_torsion_site_symmetry_2
_geom_torsion_site_symmetry_3
_geom_torsion_site_symmetry_4
_geom_torsion
_geom_torsion_publ_flag
C2 N1 C11 O11 . . . . 4.2(2) ?
C6 N1 C11 O11 . . . . 170.04(13) ?
C2 N1 C11 C12 . . . . -176.33(12) ?
C6 N1 C11 C12 . . . . -10.5(2) ?
O11 C11 C12 Cl12 . . . . -97.36(14) ?
N1 C11 C12 Cl12 . . . . 83.14(15) ?
C11 N1 C2 C21 . . . . -109.29(13) ?
C6 N1 C2 C21 . . . . 84.39(14) ?
C11 N1 C2 C3 . . . . 120.23(13) ?
C6 N1 C2 C3 . . . . -46.09(16) ?
N1 C2 C21 C26 . . . . -124.11(14) ?
C3 C2 C21 C26 . . . . 2.1(2) ?
N1 C2 C21 C22 . . . . 57.69(17) ?
C3 C2 C21 C22 . . . . -176.11(13) ?
C26 C21 C22 C23 . . . . 2.4(3) ?
C2 C21 C22 C23 . . . . -179.31(16) ?
C21 C22 C23 C24 . . . . -0.3(3) ?
C22 C23 C24 C25 . . . . -1.7(3) ?
C23 C24 C25 C26 . . . . 1.7(3) ?
C22 C21 C26 C25 . . . . -2.5(2) ?
C2 C21 C26 C25 . . . . 179.35(15) ?
C24 C25 C26 C21 . . . . 0.5(3) ?
N1 C2 C3 C4 . . . . 60.54(15) ?
C21 C2 C3 C4 . . . . -66.15(15) ?
N1 C2 C3 C31 . . . . -65.77(14) ?
C21 C2 C3 C31 . . . . 167.54(12) ?
C4 C3 C31 C33 . . . . 164.59(15) ?
C2 C3 C31 C33 . . . . -72.07(17) ?
C4 C3 C31 C32 . . . . 41.4(2) ?
C2 C3 C31 C32 . . . . 164.71(15) ?
C2 C3 C4 N41 . . . . 149.75(15) ?
C31 C3 C4 N41 . . . . -85.92(18) ?
C2 C3 C4 C5 . . . . -25.49(18) ?
C31 C3 C4 C5 . . . . 98.83(16) ?
C5 C4 N41 O41 . . . . -3.7(2) ?
C3 C4 N41 O41 . . . . -178.61(13) ?
N41 C4 C5 C6 . . . . 159.26(16) ?
C3 C4 C5 C6 . . . . -25.9(2) ?
C11 N1 C6 C61 . . . . 66.74(17) ?
C2 N1 C6 C61 . . . . -127.67(13) ?
C11 N1 C6 C5 . . . . -170.78(13) ?
C2 N1 C6 C5 . . . . -5.19(17) ?
C4 C5 C6 N1 . . . . 41.84(18) ?
C4 C5 C6 C61 . . . . 167.98(13) ?
N1 C6 C61 C62 . . . . 50.09(19) ?
C5 C6 C61 C62 . . . . -74.41(17) ?
N1 C6 C61 C66 . . . . -133.78(14) ?
C5 C6 C61 C66 . . . . 101.72(16) ?
C66 C61 C62 C63 . . . . 1.5(3) ?
C6 C61 C62 C63 . . . . 177.65(17) ?
C61 C62 C63 C64 . . . . -1.2(3) ?
C62 C63 C64 C65 . . . . 0.1(3) ?
C63 C64 C65 C66 . . . . 0.8(3) ?
C64 C65 C66 C61 . . . . -0.5(3) ?
C62 C61 C66 C65 . . . . -0.7(2) ?
C6 C61 C66 C65 . . . . -176.90(15) ?
